data_7222316
loop_
_publ_author_name
'An, Ran'
'Wang, Xiaofang'
'Hu, Huai-Ming'
'Zhao, Zhui'
'Bai, Chao'
'Xue, Ganglin'

_publ_section_title
;
 Controllable synthesis of four series of lanthanide coordination
 polymers: synthesis, structures, luminescent and magnetic properties
;
_journal_issue 43
_journal_name_full CrystEngComm
_journal_page_first 8289
_journal_paper_doi 10.1039/C5CE01675D
_journal_volume 17
_journal_year 2015
_chemical_formula_moiety 'C24 H17 N4 O7 S Sm, 2(H2 O)'
_chemical_formula_sum 'C24 H21 N4 O9 S Sm'
_chemical_formula_weight 690.82
_chemical_name_systematic
; 
 ? 
;
_space_group_IT_number 14
_symmetry_cell_setting monoclinic
_symmetry_space_group_name_Hall '-P 2yn'
_symmetry_space_group_name_H-M 'P 1 21/n 1'
_atom_sites_solution_hydrogens geom
_atom_sites_solution_primary direct
_atom_sites_solution_secondary difmap
_audit_creation_method SHELXL-97
_audit_update_record
;
2015-09-22 deposited with the CCDC.
2015-09-28 downloaded from the CCDC.
;
_cell_angle_alpha 90.00
_cell_angle_beta 98.860(2)
_cell_angle_gamma 90.00
_cell_formula_units_Z 4
_cell_length_a 8.2415(8)
_cell_length_b 14.9167(15)
_cell_length_c 20.773(2)
_cell_measurement_reflns_used 4750
_cell_measurement_temperature 296(2)
_cell_measurement_theta_max 26.45
_cell_measurement_theta_min 2.41
_cell_volume 2523.3(4)
_computing_cell_refinement 'Bruker SAINT'
_computing_data_collection 'Bruker APEX2'
_computing_data_reduction 'Bruker SAINT'
_computing_molecular_graphics 'Bruker SHELXTL'
_computing_publication_material 'Bruker SHELXTL'
_computing_structure_refinement 'SHELXL-97 (Sheldrick, 2008)'
_computing_structure_solution 'SHELXS-97 (Sheldrick, 2008)'
_diffrn_ambient_temperature 296(2)
_diffrn_measured_fraction_theta_full 0.996
_diffrn_measured_fraction_theta_max 0.996
_diffrn_measurement_device_type 'Bruker APEX-II CCD'
_diffrn_measurement_method '\f and \w scans'
_diffrn_radiation_monochromator graphite
_diffrn_radiation_source 'fine-focus sealed tube'
_diffrn_radiation_type MoK\a
_diffrn_radiation_wavelength 0.71073
_diffrn_reflns_av_R_equivalents 0.0297
_diffrn_reflns_av_sigmaI/netI 0.0371
_diffrn_reflns_limit_h_max 9
_diffrn_reflns_limit_h_min -9
_diffrn_reflns_limit_k_max 17
_diffrn_reflns_limit_k_min -11
_diffrn_reflns_limit_l_max 24
_diffrn_reflns_limit_l_min -24
_diffrn_reflns_number 12309
_diffrn_reflns_theta_full 25.05
_diffrn_reflns_theta_max 25.05
_diffrn_reflns_theta_min 1.98
_exptl_absorpt_coefficient_mu 2.471
_exptl_absorpt_correction_T_max 0.823
_exptl_absorpt_correction_T_min 0.723
_exptl_absorpt_correction_type multi-scan
_exptl_absorpt_process_details sadabs
_exptl_crystal_colour yellow
_exptl_crystal_density_diffrn 1.808
_exptl_crystal_density_method 'not measured'
_exptl_crystal_description block
_exptl_crystal_F_000 1352
_exptl_crystal_size_max 0.14
_exptl_crystal_size_mid 0.12
_exptl_crystal_size_min 0.10
_refine_diff_density_max 0.610
_refine_diff_density_min -0.670
_refine_diff_density_rms 0.081
_refine_ls_extinction_method none
_refine_ls_goodness_of_fit_ref 1.023
_refine_ls_hydrogen_treatment constr
_refine_ls_matrix_type full
_refine_ls_number_parameters 352
_refine_ls_number_reflns 4449
_refine_ls_number_restraints 0
_refine_ls_restrained_S_all 1.023
_refine_ls_R_factor_all 0.0337
_refine_ls_R_factor_gt 0.0267
_refine_ls_shift/su_max 0.002
_refine_ls_shift/su_mean 0.000
_refine_ls_structure_factor_coef Fsqd
_refine_ls_weighting_details 'calc w=1/[\s^2^(Fo^2^)+(0.0277P)^2^+1.5821P] where P=(Fo^2^+2Fc^2^)/3'
_refine_ls_weighting_scheme calc
_refine_ls_wR_factor_gt 0.0604
_refine_ls_wR_factor_ref 0.0636
_reflns_number_gt 3844
_reflns_number_total 4449
_reflns_threshold_expression >2sigma(I)
_cod_data_source_file c5ce01675d2.cif
_cod_data_source_block nw1752_0m
_cod_depositor_comments 'Adding full bibliography for 7222315--7222326.cif.'
_cod_original_cell_volume 2523.2(4)
_cod_original_sg_symbol_H-M P2(1)/n
_cod_database_code 7222316

loop_
_symmetry_equiv_pos_as_xyz
'x, y, z'
'-x+1/2, y+1/2, -z+1/2'
'-x, -y, -z'
'x-1/2, -y-1/2, z-1/2'

loop_
_atom_site_label
_atom_site_type_symbol
_atom_site_fract_x
_atom_site_fract_y
_atom_site_fract_z
_atom_site_U_iso_or_equiv
_atom_site_adp_type
_atom_site_occupancy
_atom_site_symmetry_multiplicity
_atom_site_calc_flag
_atom_site_refinement_flags
Sm1 Sm 0.54219(2) 0.612384(11) 0.050559(9) 0.02437(7) Uani 1 1 d .
S1 S 1.00803(12) 1.12697(6) 0.29982(5) 0.0315(2) Uani 1 1 d .
N1 N 0.7612(4) 0.72798(19) 0.09615(16) 0.0327(7) Uani 1 1 d .
N2 N 0.4573(4) 0.78307(19) 0.03937(15) 0.0296(7) Uani 1 1 d .
N3 N 0.8647(4) 1.03903(19) 0.16572(15) 0.0331(7) Uani 1 1 d .
H3A H 0.9663 1.0414 0.1830 0.040 Uiso 1 1 calc R
N4 N 0.6070(4) 1.0816(2) 0.13335(16) 0.0345(8) Uani 1 1 d .
O1 O 1.0974(3) 1.17062(17) 0.35777(12) 0.0379(6) Uani 1 1 d .
O2 O 0.8805(3) 1.07110(16) 0.31956(13) 0.0368(6) Uani 1 1 d .
O3 O 1.1169(3) 1.08040(18) 0.26275(13) 0.0394(6) Uani 1 1 d .
O4 O 0.5628(3) 0.53351(16) -0.06151(12) 0.0309(6) Uani 1 1 d .
O5 O 0.6557(3) 0.66978(16) -0.04259(13) 0.0341(6) Uani 1 1 d .
O6 O 1.2828(3) 0.60992(15) -0.01094(13) 0.0341(6) Uani 1 1 d .
O7 O 1.2171(3) 0.48032(15) -0.06208(12) 0.0305(6) Uani 1 1 d .
C1 C 0.9101(5) 0.7009(3) 0.1212(2) 0.0478(12) Uani 1 1 d .
H1 H 0.9336 0.6401 0.1195 0.057 Uiso 1 1 calc R
C2 C 1.0337(5) 0.7578(3) 0.1499(3) 0.0583(14) Uani 1 1 d .
H2 H 1.1375 0.7359 0.1662 0.070 Uiso 1 1 calc R
C3 C 0.9987(5) 0.8467(3) 0.1535(2) 0.0482(11) Uani 1 1 d .
H3 H 1.0788 0.8863 0.1728 0.058 Uiso 1 1 calc R
C4 C 0.8426(5) 0.8783(2) 0.12821(19) 0.0327(9) Uani 1 1 d .
C5 C 0.7862(5) 0.9678(2) 0.13380(18) 0.0308(9) Uani 1 1 d .
C6 C 0.6278(5) 0.9950(2) 0.11341(18) 0.0307(8) Uani 1 1 d .
C7 C 0.5101(5) 0.9350(2) 0.07850(18) 0.0298(8) Uani 1 1 d .
C8 C 0.3502(5) 0.9592(3) 0.0518(2) 0.0379(10) Uani 1 1 d .
H8 H 0.3140 1.0177 0.0556 0.045 Uiso 1 1 calc R
C9 C 0.2475(5) 0.8962(2) 0.0201(2) 0.0398(10) Uani 1 1 d .
H9 H 0.1406 0.9110 0.0019 0.048 Uiso 1 1 calc R
C10 C 0.3064(5) 0.8090(3) 0.01551(19) 0.0367(9) Uani 1 1 d .
H10 H 0.2349 0.7664 -0.0057 0.044 Uiso 1 1 calc R
C11 C 0.5603(4) 0.8458(2) 0.07087(17) 0.0268(8) Uani 1 1 d .
C12 C 0.7257(4) 0.8166(2) 0.09812(18) 0.0291(8) Uani 1 1 d .
C13 C 0.7522(5) 1.1054(2) 0.16499(19) 0.0310(8) Uani 1 1 d .
C14 C 0.7905(5) 1.1953(2) 0.19403(18) 0.0305(8) Uani 1 1 d .
C15 C 0.7027(5) 1.2666(2) 0.1627(2) 0.0378(10) Uani 1 1 d .
H15 H 0.6222 1.2556 0.1270 0.045 Uiso 1 1 calc R
C16 C 0.7343(5) 1.3544(3) 0.1841(2) 0.0416(10) Uani 1 1 d .
H16 H 0.6724 1.4013 0.1636 0.050 Uiso 1 1 calc R
C17 C 0.8550(5) 1.3715(2) 0.2349(2) 0.0389(10) Uani 1 1 d .
H17 H 0.8794 1.4305 0.2474 0.047 Uiso 1 1 calc R
C18 C 0.9424(5) 1.3016(2) 0.26835(19) 0.0366(9) Uani 1 1 d .
H18 H 1.0236 1.3137 0.3036 0.044 Uiso 1 1 calc R
C19 C 0.9080(5) 1.2131(2) 0.24889(18) 0.0298(8) Uani 1 1 d .
C20 C 0.6443(4) 0.6006(2) -0.07745(18) 0.0264(8) Uani 1 1 d .
C21 C 0.7335(4) 0.5931(2) -0.13473(18) 0.0299(8) Uani 1 1 d .
H21A H 0.7553 0.6525 -0.1504 0.036 Uiso 1 1 calc R
H21B H 0.6660 0.5611 -0.1697 0.036 Uiso 1 1 calc R
C22 C 0.8965(4) 0.5426(2) -0.11471(18) 0.0297(8) Uani 1 1 d .
H22A H 0.8744 0.4851 -0.0961 0.036 Uiso 1 1 calc R
H22B H 0.9474 0.5316 -0.1531 0.036 Uiso 1 1 calc R
C23 C 1.0138(4) 0.5957(2) -0.0654(2) 0.0329(9) Uani 1 1 d .
H23A H 1.0249 0.6551 -0.0832 0.039 Uiso 1 1 calc R
H23B H 0.9631 0.6028 -0.0265 0.039 Uiso 1 1 calc R
C24 C 1.1834(4) 0.5585(2) -0.04502(17) 0.0260(8) Uani 1 1 d .
O8 O 0.8759(5) 0.8266(3) 0.9493(2) 0.1056(15) Uani 1 1 d .
O9 O 0.3050(7) 0.1472(5) 0.1700(3) 0.173(3) Uani 1 1 d .

loop_
_atom_site_aniso_label
_atom_site_aniso_U_11
_atom_site_aniso_U_22
_atom_site_aniso_U_33
_atom_site_aniso_U_23
_atom_site_aniso_U_13
_atom_site_aniso_U_12
Sm1 0.02095(11) 0.02027(11) 0.03078(12) -0.00521(7) 0.00049(8) 0.00003(7)
S1 0.0345(5) 0.0289(5) 0.0300(5) 0.0041(4) 0.0020(4) -0.0030(4)
N1 0.0269(17) 0.0261(17) 0.044(2) -0.0088(14) 0.0004(15) 0.0031(13)
N2 0.0282(17) 0.0247(16) 0.0342(18) -0.0032(13) -0.0002(14) -0.0005(13)
N3 0.0296(17) 0.0271(17) 0.040(2) -0.0070(14) -0.0019(15) -0.0037(13)
N4 0.040(2) 0.0225(16) 0.039(2) 0.0000(13) -0.0004(16) -0.0002(14)
O1 0.0426(16) 0.0387(16) 0.0300(15) 0.0029(12) -0.0020(12) -0.0088(12)
O2 0.0365(15) 0.0297(14) 0.0431(17) 0.0094(12) 0.0031(13) -0.0066(12)
O3 0.0375(16) 0.0428(16) 0.0371(16) 0.0028(12) 0.0038(13) 0.0028(12)
O4 0.0288(14) 0.0303(14) 0.0332(15) 0.0004(11) 0.0030(12) -0.0051(11)
O5 0.0364(15) 0.0253(14) 0.0410(16) -0.0056(12) 0.0079(13) -0.0025(11)
O6 0.0275(14) 0.0268(14) 0.0442(17) -0.0069(11) -0.0068(12) 0.0010(11)
O7 0.0245(13) 0.0242(13) 0.0405(16) -0.0078(11) -0.0025(11) 0.0031(10)
C1 0.036(2) 0.029(2) 0.075(3) -0.016(2) -0.004(2) 0.0066(18)
C2 0.033(2) 0.040(3) 0.094(4) -0.021(2) -0.014(2) 0.0094(19)
C3 0.028(2) 0.037(2) 0.076(3) -0.016(2) -0.003(2) -0.0027(18)
C4 0.029(2) 0.029(2) 0.040(2) -0.0042(16) 0.0030(17) -0.0014(16)
C5 0.038(2) 0.0223(19) 0.032(2) -0.0038(15) 0.0066(18) -0.0035(16)
C6 0.036(2) 0.0208(19) 0.034(2) 0.0000(15) 0.0031(17) -0.0006(15)
C7 0.034(2) 0.0236(19) 0.032(2) 0.0015(15) 0.0039(17) -0.0014(15)
C8 0.041(2) 0.028(2) 0.042(2) 0.0009(17) -0.0049(19) 0.0050(17)
C9 0.032(2) 0.031(2) 0.051(3) -0.0006(18) -0.0121(19) 0.0030(17)
C10 0.034(2) 0.031(2) 0.041(2) -0.0026(17) -0.0064(19) 0.0021(17)
C11 0.028(2) 0.0256(19) 0.027(2) -0.0027(15) 0.0045(16) -0.0007(15)
C12 0.031(2) 0.0247(19) 0.033(2) -0.0039(15) 0.0072(17) -0.0033(15)
C13 0.036(2) 0.0224(19) 0.033(2) 0.0024(15) -0.0004(17) 0.0000(16)
C14 0.039(2) 0.0208(19) 0.031(2) 0.0020(15) 0.0046(18) -0.0038(16)
C15 0.046(3) 0.030(2) 0.035(2) 0.0026(17) -0.0012(19) -0.0005(18)
C16 0.060(3) 0.025(2) 0.041(3) 0.0023(18) 0.010(2) 0.0047(19)
C17 0.060(3) 0.021(2) 0.038(2) -0.0016(16) 0.013(2) -0.0042(18)
C18 0.052(3) 0.028(2) 0.029(2) -0.0035(16) 0.0040(19) -0.0109(18)
C19 0.039(2) 0.0248(19) 0.027(2) 0.0023(15) 0.0072(17) -0.0020(16)
C20 0.0154(17) 0.029(2) 0.033(2) 0.0026(16) -0.0007(15) 0.0014(14)
C21 0.0241(19) 0.031(2) 0.033(2) 0.0008(15) -0.0024(16) -0.0015(15)
C22 0.0251(19) 0.030(2) 0.033(2) -0.0060(16) 0.0026(16) -0.0017(15)
C23 0.024(2) 0.031(2) 0.043(2) -0.0052(16) 0.0017(17) 0.0013(15)
C24 0.0243(19) 0.025(2) 0.028(2) -0.0009(15) 0.0015(16) 0.0012(15)
O8 0.093(3) 0.072(3) 0.149(4) -0.002(3) 0.010(3) -0.020(2)
O9 0.100(4) 0.300(8) 0.129(5) 0.060(5) 0.050(4) 0.056(5)

loop_
_atom_type_symbol
_atom_type_description
_atom_type_scat_dispersion_real
_atom_type_scat_dispersion_imag
_atom_type_scat_source
C C 0.0033 0.0016 'International Tables Vol C Tables 4.2.6.8 and 6.1.1.4'
H H 0.0000 0.0000 'International Tables Vol C Tables 4.2.6.8 and 6.1.1.4'
N N 0.0061 0.0033 'International Tables Vol C Tables 4.2.6.8 and 6.1.1.4'
O O 0.0106 0.0060 'International Tables Vol C Tables 4.2.6.8 and 6.1.1.4'
Sm Sm -0.1638 3.4418 'International Tables Vol C Tables 4.2.6.8 and 6.1.1.4'
S S 0.1246 0.1234 'International Tables Vol C Tables 4.2.6.8 and 6.1.1.4'

loop_
_geom_angle_atom_site_label_1
_geom_angle_atom_site_label_2
_geom_angle_atom_site_label_3
_geom_angle
_geom_angle_site_symmetry_1
_geom_angle_site_symmetry_3
O6 Sm1 O4 73.64(8) 1_455 3_665
O6 Sm1 O7 136.44(8) 1_455 3_765
O4 Sm1 O7 76.67(8) 3_665 3_765
O6 Sm1 O5 90.13(9) 1_455 .
O4 Sm1 O5 126.29(8) 3_665 .
O7 Sm1 O5 82.45(8) 3_765 .
O6 Sm1 O1 86.12(9) 1_455 2_645
O4 Sm1 O1 91.61(8) 3_665 2_645
O7 Sm1 O1 126.06(8) 3_765 2_645
O5 Sm1 O1 139.01(8) . 2_645
O6 Sm1 N1 138.63(9) 1_455 .
O4 Sm1 N1 145.94(9) 3_665 .
O7 Sm1 N1 80.02(9) 3_765 .
O5 Sm1 N1 73.88(9) . .
O1 Sm1 N1 82.36(9) 2_645 .
O6 Sm1 O4 71.66(8) 1_455 .
O4 Sm1 O4 75.45(9) 3_665 .
O7 Sm1 O4 70.50(8) 3_765 .
O5 Sm1 O4 50.91(8) . .
O1 Sm1 O4 156.60(8) 2_645 .
N1 Sm1 O4 119.19(9) . .
O6 Sm1 N2 75.95(9) 1_455 .
O4 Sm1 N2 143.07(9) 3_665 .
O7 Sm1 N2 140.17(8) 3_765 .
O5 Sm1 N2 73.72(9) . .
O1 Sm1 N2 65.77(9) 2_645 .
N1 Sm1 N2 63.07(9) . .
O4 Sm1 N2 113.87(8) . .
O6 Sm1 O2 126.40(9) 1_455 2_645
O4 Sm1 O2 74.45(8) 3_665 2_645
O7 Sm1 O2 73.12(8) 3_765 2_645
O5 Sm1 O2 143.30(8) . 2_645
O1 Sm1 O2 53.12(8) 2_645 2_645
N1 Sm1 O2 75.22(9) . 2_645
O4 Sm1 O2 136.96(7) . 2_645
N2 Sm1 O2 108.72(8) . 2_645
O6 Sm1 S1 106.86(7) 1_455 2_645
O4 Sm1 S1 82.26(6) 3_665 2_645
O7 Sm1 S1 99.83(6) 3_765 2_645
O5 Sm1 S1 150.55(6) . 2_645
O1 Sm1 S1 26.34(6) 2_645 2_645
N1 Sm1 S1 77.61(7) . 2_645
O4 Sm1 S1 157.18(5) . 2_645
N2 Sm1 S1 87.01(7) . 2_645
O2 Sm1 S1 26.78(5) 2_645 2_645
O6 Sm1 Sm1 67.80(6) 1_455 3_665
O4 Sm1 Sm1 40.13(6) 3_665 3_665
O7 Sm1 Sm1 68.90(6) 3_765 3_665
O5 Sm1 Sm1 86.20(6) . 3_665
O1 Sm1 Sm1 128.89(6) 2_645 3_665
N1 Sm1 Sm1 145.04(7) . 3_665
O4 Sm1 Sm1 35.32(5) . 3_665
N2 Sm1 Sm1 138.32(7) . 3_665
O2 Sm1 Sm1 109.06(5) 2_645 3_665
S1 Sm1 Sm1 122.232(18) 2_645 3_665
O3 S1 O2 114.25(16) . .
O3 S1 O1 112.10(16) . .
O2 S1 O1 108.55(16) . .
O3 S1 C19 107.35(16) . .
O2 S1 C19 107.05(17) . .
O1 S1 C19 107.18(16) . .
O3 S1 Sm1 131.81(12) . 2_655
O2 S1 Sm1 58.60(11) . 2_655
O1 S1 Sm1 49.96(10) . 2_655
C19 S1 Sm1 120.47(12) . 2_655
C1 N1 C12 118.5(3) . .
C1 N1 Sm1 119.9(2) . .
C12 N1 Sm1 121.5(2) . .
C10 N2 C11 117.3(3) . .
C10 N2 Sm1 122.4(2) . .
C11 N2 Sm1 118.9(2) . .
C13 N3 C5 106.9(3) . .
C13 N3 H3A 126.5 . .
C5 N3 H3A 126.5 . .
C13 N4 C6 104.9(3) . .
S1 O1 Sm1 103.71(13) . 2_655
S1 O2 Sm1 94.62(13) . 2_655
C20 O4 Sm1 163.9(2) . 3_665
C20 O4 Sm1 89.3(2) . .
Sm1 O4 Sm1 104.55(9) 3_665 .
C20 O5 Sm1 99.5(2) . .
C24 O6 Sm1 141.8(2) . 1_655
C24 O7 Sm1 135.9(2) . 3_765
N1 C1 C2 123.9(4) . .
N1 C1 H1 118.0 . .
C2 C1 H1 118.0 . .
C3 C2 C1 118.1(4) . .
C3 C2 H2 120.9 . .
C1 C2 H2 120.9 . .
C2 C3 C4 120.0(4) . .
C2 C3 H3 120.0 . .
C4 C3 H3 120.0 . .
C3 C4 C12 118.3(3) . .
C3 C4 C5 125.5(3) . .
C12 C4 C5 116.1(3) . .
N3 C5 C6 106.2(3) . .
N3 C5 C4 129.4(4) . .
C6 C5 C4 124.0(3) . .
C5 C6 N4 110.0(3) . .
C5 C6 C7 120.7(3) . .
N4 C6 C7 129.3(3) . .
C8 C7 C11 118.4(3) . .
C8 C7 C6 124.3(3) . .
C11 C7 C6 117.3(3) . .
C9 C8 C7 119.4(4) . .
C9 C8 H8 120.3 . .
C7 C8 H8 120.3 . .
C8 C9 C10 118.6(4) . .
C8 C9 H9 120.7 . .
C10 C9 H9 120.7 . .
N2 C10 C9 124.3(4) . .
N2 C10 H10 117.9 . .
C9 C10 H10 117.9 . .
N2 C11 C7 122.0(3) . .
N2 C11 C12 117.2(3) . .
C7 C11 C12 120.7(3) . .
N1 C12 C4 121.0(3) . .
N1 C12 C11 118.2(3) . .
C4 C12 C11 120.8(3) . .
N4 C13 N3 112.0(3) . .
N4 C13 C14 124.4(3) . .
N3 C13 C14 123.6(3) . .
C15 C14 C19 118.6(3) . .
C15 C14 C13 116.0(3) . .
C19 C14 C13 125.4(3) . .
C14 C15 C16 120.7(4) . .
C14 C15 H15 119.6 . .
C16 C15 H15 119.6 . .
C17 C16 C15 120.2(4) . .
C17 C16 H16 119.9 . .
C15 C16 H16 119.9 . .
C16 C17 C18 120.5(4) . .
C16 C17 H17 119.7 . .
C18 C17 H17 119.7 . .
C17 C18 C19 119.8(4) . .
C17 C18 H18 120.1 . .
C19 C18 H18 120.1 . .
C18 C19 C14 119.9(3) . .
C18 C19 S1 117.0(3) . .
C14 C19 S1 122.9(3) . .
O5 C20 O4 119.4(3) . .
O5 C20 C21 121.2(3) . .
O4 C20 C21 119.3(3) . .
C20 C21 C22 109.7(3) . .
C20 C21 H21A 109.7 . .
C22 C21 H21A 109.7 . .
C20 C21 H21B 109.7 . .
C22 C21 H21B 109.7 . .
H21A C21 H21B 108.2 . .
C23 C22 C21 111.5(3) . .
C23 C22 H22A 109.3 . .
C21 C22 H22A 109.3 . .
C23 C22 H22B 109.3 . .
C21 C22 H22B 109.3 . .
H22A C22 H22B 108.0 . .
C24 C23 C22 117.7(3) . .
C24 C23 H23A 107.9 . .
C22 C23 H23A 107.9 . .
C24 C23 H23B 107.9 . .
C22 C23 H23B 107.9 . .
H23A C23 H23B 107.2 . .
O6 C24 O7 124.7(3) . .
O6 C24 C23 115.4(3) . .
O7 C24 C23 119.9(3) . .

loop_
_geom_bond_atom_site_label_1
_geom_bond_atom_site_label_2
_geom_bond_distance
_geom_bond_site_symmetry_2
Sm1 O6 2.316(2) 1_455
Sm1 O4 2.366(2) 3_665
Sm1 O7 2.400(2) 3_765
Sm1 O5 2.431(2) .
Sm1 O1 2.526(2) 2_645
Sm1 N1 2.570(3) .
Sm1 O4 2.637(2) .
Sm1 N2 2.641(3) .
Sm1 O2 2.745(3) 2_645
Sm1 S1 3.2055(10) 2_645
Sm1 Sm1 3.9606(5) 3_665
S1 O3 1.447(3) .
S1 O2 1.449(3) .
S1 O1 1.464(3) .
S1 C19 1.784(4) .
S1 Sm1 3.2054(10) 2_655
N1 C1 1.320(5) .
N1 C12 1.356(4) .
N2 C10 1.324(5) .
N2 C11 1.362(4) .
N3 C13 1.355(4) .
N3 C5 1.362(4) .
N3 H3A 0.8600 .
N4 C13 1.322(5) .
N4 C6 1.375(4) .
O1 Sm1 2.526(2) 2_655
O2 Sm1 2.745(3) 2_655
O4 C20 1.277(4) .
O4 Sm1 2.366(2) 3_665
O5 C20 1.256(4) .
O6 C24 1.258(4) .
O6 Sm1 2.316(2) 1_655
O7 C24 1.262(4) .
O7 Sm1 2.400(2) 3_765
C1 C2 1.388(6) .
C1 H1 0.9300 .
C2 C3 1.361(6) .
C2 H2 0.9300 .
C3 C4 1.395(5) .
C3 H3 0.9300 .
C4 C12 1.407(5) .
C4 C5 1.424(5) .
C5 C6 1.370(5) .
C6 C7 1.432(5) .
C7 C8 1.396(5) .
C7 C11 1.409(5) .
C8 C9 1.365(5) .
C8 H8 0.9300 .
C9 C10 1.396(5) .
C9 H9 0.9300 .
C10 H10 0.9300 .
C11 C12 1.460(5) .
C13 C14 1.483(5) .
C14 C15 1.390(5) .
C14 C19 1.403(5) .
C15 C16 1.395(5) .
C15 H15 0.9300 .
C16 C17 1.358(6) .
C16 H16 0.9300 .
C17 C18 1.392(5) .
C17 H17 0.9300 .
C18 C19 1.396(5) .
C18 H18 0.9300 .
C20 C21 1.496(5) .
C21 C22 1.540(5) .
C21 H21A 0.9700 .
C21 H21B 0.9700 .
C22 C23 1.519(5) .
C22 H22A 0.9700 .
C22 H22B 0.9700 .
C23 C24 1.503(5) .
C23 H23A 0.9700 .
C23 H23B 0.9700 .

loop_
_geom_torsion_atom_site_label_1
_geom_torsion_atom_site_label_2
_geom_torsion_atom_site_label_3
_geom_torsion_atom_site_label_4
_geom_torsion
_geom_torsion_site_symmetry_1
_geom_torsion_site_symmetry_4
O6 Sm1 N1 C1 -168.7(3) 1_455 .
O4 Sm1 N1 C1 34.6(4) 3_665 .
O7 Sm1 N1 C1 -12.7(3) 3_765 .
O5 Sm1 N1 C1 -97.7(3) . .
O1 Sm1 N1 C1 116.1(3) 2_645 .
O4 Sm1 N1 C1 -73.6(3) . .
N2 Sm1 N1 C1 -177.3(4) . .
O2 Sm1 N1 C1 62.3(3) 2_645 .
S1 Sm1 N1 C1 89.8(3) 2_645 .
Sm1 Sm1 N1 C1 -39.9(4) 3_665 .
O6 Sm1 N1 C12 14.5(3) 1_455 .
O4 Sm1 N1 C12 -142.2(2) 3_665 .
O7 Sm1 N1 C12 170.5(3) 3_765 .
O5 Sm1 N1 C12 85.6(3) . .
O1 Sm1 N1 C12 -60.7(3) 2_645 .
O4 Sm1 N1 C12 109.6(3) . .
N2 Sm1 N1 C12 6.0(3) . .
O2 Sm1 N1 C12 -114.4(3) 2_645 .
S1 Sm1 N1 C12 -87.0(3) 2_645 .
Sm1 Sm1 N1 C12 143.3(2) 3_665 .
O6 Sm1 N2 C10 10.2(3) 1_455 .
O4 Sm1 N2 C10 -25.1(4) 3_665 .
O7 Sm1 N2 C10 160.2(3) 3_765 .
O5 Sm1 N2 C10 104.6(3) . .
O1 Sm1 N2 C10 -81.8(3) 2_645 .
N1 Sm1 N2 C10 -175.6(3) . .
O4 Sm1 N2 C10 72.5(3) . .
O2 Sm1 N2 C10 -113.9(3) 2_645 .
S1 Sm1 N2 C10 -98.0(3) 2_645 .
Sm1 Sm1 N2 C10 40.2(3) 3_665 .
O6 Sm1 N2 C11 176.5(3) 1_455 .
O4 Sm1 N2 C11 141.2(2) 3_665 .
O7 Sm1 N2 C11 -33.5(3) 3_765 .
O5 Sm1 N2 C11 -89.2(3) . .
O1 Sm1 N2 C11 84.4(3) 2_645 .
N1 Sm1 N2 C11 -9.3(2) . .
O4 Sm1 N2 C11 -121.2(2) . .
O2 Sm1 N2 C11 52.4(3) 2_645 .
S1 Sm1 N2 C11 68.3(2) 2_645 .
Sm1 Sm1 N2 C11 -153.6(2) 3_665 .
O3 S1 O1 Sm1 -126.77(14) . 2_655
O2 S1 O1 Sm1 0.38(18) . 2_655
C19 S1 O1 Sm1 115.69(15) . 2_655
O3 S1 O2 Sm1 125.57(14) . 2_655
O1 S1 O2 Sm1 -0.34(16) . 2_655
C19 S1 O2 Sm1 -115.73(14) . 2_655
O6 Sm1 O4 C20 111.2(2) 1_455 .
O4 Sm1 O4 C20 -171.6(2) 3_665 .
O7 Sm1 O4 C20 -90.8(2) 3_765 .
O5 Sm1 O4 C20 5.38(18) . .
O1 Sm1 O4 C20 130.2(2) 2_645 .
N1 Sm1 O4 C20 -24.9(2) . .
N2 Sm1 O4 C20 46.4(2) . .
O2 Sm1 O4 C20 -124.68(19) 2_645 .
S1 Sm1 O4 C20 -158.82(16) 2_645 .
Sm1 Sm1 O4 C20 -171.6(2) 3_665 .
O6 Sm1 O4 Sm1 -77.26(10) 1_455 3_665
O4 Sm1 O4 Sm1 0.0 3_665 3_665
O7 Sm1 O4 Sm1 80.74(9) 3_765 3_665
O5 Sm1 O4 Sm1 176.94(14) . 3_665
O1 Sm1 O4 Sm1 -58.2(2) 2_645 3_665
N1 Sm1 O4 Sm1 146.65(9) . 3_665
N2 Sm1 O4 Sm1 -142.02(9) . 3_665
O2 Sm1 O4 Sm1 46.87(14) 2_645 3_665
S1 Sm1 O4 Sm1 12.7(2) 2_645 3_665
O6 Sm1 O5 C20 -71.5(2) 1_455 .
O4 Sm1 O5 C20 -1.9(2) 3_665 .
O7 Sm1 O5 C20 65.4(2) 3_765 .
O1 Sm1 O5 C20 -155.8(2) 2_645 .
N1 Sm1 O5 C20 147.2(2) . .
O4 Sm1 O5 C20 -5.56(19) . .
N2 Sm1 O5 C20 -146.8(2) . .
O2 Sm1 O5 C20 113.5(2) 2_645 .
S1 Sm1 O5 C20 162.04(17) 2_645 .
Sm1 Sm1 O5 C20 -3.8(2) 3_665 .
C12 N1 C1 C2 0.2(7) . .
Sm1 N1 C1 C2 -176.6(4) . .
N1 C1 C2 C3 1.2(8) . .
C1 C2 C3 C4 -0.5(7) . .
C2 C3 C4 C12 -1.4(7) . .
C2 C3 C4 C5 174.3(4) . .
C13 N3 C5 C6 1.4(4) . .
C13 N3 C5 C4 -171.0(4) . .
C3 C4 C5 N3 -2.9(7) . .
C12 C4 C5 N3 172.9(4) . .
C3 C4 C5 C6 -174.1(4) . .
C12 C4 C5 C6 1.7(6) . .
N3 C5 C6 N4 -1.0(4) . .
C4 C5 C6 N4 171.9(3) . .
N3 C5 C6 C7 -179.2(3) . .
C4 C5 C6 C7 -6.3(6) . .
C13 N4 C6 C5 0.3(4) . .
C13 N4 C6 C7 178.2(4) . .
C5 C6 C7 C8 -175.0(4) . .
N4 C6 C7 C8 7.2(6) . .
C5 C6 C7 C11 5.0(5) . .
N4 C6 C7 C11 -172.8(4) . .
C11 C7 C8 C9 0.8(6) . .
C6 C7 C8 C9 -179.2(4) . .
C7 C8 C9 C10 0.1(6) . .
C11 N2 C10 C9 0.6(6) . .
Sm1 N2 C10 C9 167.1(3) . .
C8 C9 C10 N2 -0.9(7) . .
C10 N2 C11 C7 0.3(5) . .
Sm1 N2 C11 C7 -166.6(2) . .
C10 N2 C11 C12 178.9(3) . .
Sm1 N2 C11 C12 12.0(4) . .
C8 C7 C11 N2 -1.0(5) . .
C6 C7 C11 N2 179.0(3) . .
C8 C7 C11 C12 -179.6(4) . .
C6 C7 C11 C12 0.4(5) . .
C1 N1 C12 C4 -2.3(6) . .
Sm1 N1 C12 C4 174.5(3) . .
C1 N1 C12 C11 -179.4(4) . .
Sm1 N1 C12 C11 -2.7(4) . .
C3 C4 C12 N1 2.8(6) . .
C5 C4 C12 N1 -173.2(3) . .
C3 C4 C12 C11 179.9(4) . .
C5 C4 C12 C11 3.8(5) . .
N2 C11 C12 N1 -6.4(5) . .
C7 C11 C12 N1 172.3(3) . .
N2 C11 C12 C4 176.5(3) . .
C7 C11 C12 C4 -4.9(5) . .
C6 N4 C13 N3 0.6(4) . .
C6 N4 C13 C14 178.2(3) . .
C5 N3 C13 N4 -1.3(4) . .
C5 N3 C13 C14 -178.9(3) . .
N4 C13 C14 C15 -30.4(6) . .
N3 C13 C14 C15 146.9(4) . .
N4 C13 C14 C19 150.7(4) . .
N3 C13 C14 C19 -32.0(6) . .
C19 C14 C15 C16 1.9(6) . .
C13 C14 C15 C16 -177.1(4) . .
C14 C15 C16 C17 2.0(6) . .
C15 C16 C17 C18 -3.5(6) . .
C16 C17 C18 C19 1.2(6) . .
C17 C18 C19 C14 2.7(6) . .
C17 C18 C19 S1 -172.9(3) . .
C15 C14 C19 C18 -4.2(5) . .
C13 C14 C19 C18 174.7(4) . .
C15 C14 C19 S1 171.1(3) . .
C13 C14 C19 S1 -10.0(5) . .
O3 S1 C19 C18 -114.8(3) . .
O2 S1 C19 C18 122.1(3) . .
O1 S1 C19 C18 5.8(3) . .
Sm1 S1 C19 C18 58.9(3) 2_655 .
O3 S1 C19 C14 69.7(3) . .
O2 S1 C19 C14 -53.4(3) . .
O1 S1 C19 C14 -169.7(3) . .
Sm1 S1 C19 C14 -116.5(3) 2_655 .
Sm1 O5 C20 O4 10.3(3) . .
Sm1 O5 C20 C21 -165.7(3) . .
Sm1 O4 C20 O5 -158.6(6) 3_665 .
Sm1 O4 C20 O5 -9.3(3) . .
Sm1 O4 C20 C21 17.4(10) 3_665 .
Sm1 O4 C20 C21 166.7(3) . .
O5 C20 C21 C22 96.2(4) . .
O4 C20 C21 C22 -79.7(4) . .
C20 C21 C22 C23 -65.8(4) . .
C21 C22 C23 C24 -175.3(3) . .
Sm1 O6 C24 O7 -8.9(6) 1_655 .
Sm1 O6 C24 C23 170.8(3) 1_655 .
Sm1 O7 C24 O6 -3.8(6) 3_765 .
Sm1 O7 C24 C23 176.5(2) 3_765 .
C22 C23 C24 O6 171.0(3) . .
C22 C23 C24 O7 -9.2(5) . .
